data_7708865
loop_
_publ_author_name
'King, Rhys'
'Levason, William'
'Reid, Gillian'

_publ_section_title
;
 Neutral and cationic germanium(IV) fluoride complexes with phosphine
 coordination -- synthesis, spectroscopy and structures
;
_journal_name_full 'Dalton Transactions'
_journal_paper_doi 10.1039/D1DT03339E
_journal_year 2021
_chemical_formula_moiety 'C27.7 H24 F7.4 Ge O5.1 P2 S1.7, 1.3(C H2 Cl2)'
_chemical_formula_sum 'C29 H26.6 Cl2.6 F7.4 Ge O5.1 P2 S1.7'
_chemical_formula_weight 878.50
_space_group_crystal_system orthorhombic
_space_group_IT_number 56
_space_group_name_Hall '-P 2ab 2ac'
_space_group_name_H-M_alt 'P c c n'
_atom_sites_solution_hydrogens mixed
_atom_sites_solution_primary dual
_audit_creation_date 2021-11-02
_audit_creation_method
;
Olex2 1.5
(compiled 2021.08.20 svn.r13c46975 for OlexSys, GUI svn.r6396)
;
_audit_update_record
;
2021-11-05 deposited with the CCDC.	2021-11-15 downloaded from the CCDC.
;
_cell_angle_alpha 90
_cell_angle_beta 90
_cell_angle_gamma 90
_cell_formula_units_Z 4
_cell_length_a 11.5994(2)
_cell_length_b 20.7200(4)
_cell_length_c 14.7520(2)
_cell_measurement_reflns_used 28819
_cell_measurement_temperature 99.9(3)
_cell_measurement_theta_max 31.8840
_cell_measurement_theta_min 2.9540
_cell_volume 3545.49(10)
_computing_cell_refinement 'CrysAlisPro 1.171.40.61a (Rigaku OD, 2019)'
_computing_data_collection 'CrysAlisPro 1.171.40.61a (Rigaku OD, 2019)'
_computing_data_reduction 'CrysAlisPro 1.171.40.61a (Rigaku OD, 2019)'
_computing_molecular_graphics 'Olex2 1.5 (Dolomanov et al., 2009)'
_computing_publication_material 'Olex2 1.5 (Dolomanov et al., 2009)'
_computing_structure_refinement 'SHELXL 2017/1 (Sheldrick, 2015)'
_computing_structure_solution 'ShelXT (Sheldrick, 2015)'
_diffrn_ambient_environment N~2~
_diffrn_ambient_temperature 99.9(3)
_diffrn_detector 'CCD plate'
_diffrn_measured_fraction_theta_full 0.999
_diffrn_measured_fraction_theta_max 0.974
_diffrn_measurement_details
;
List of Runs (angles in degrees, time in seconds):

  # Type    Start    End  Width  t~exp~   \w     \q     \k     \f   Frames
#--------------------------------------------------------------------------
  1  \w   -112.00  13.00   1.00   10.00    --  -22.70 -60.00 120.00  125
  2  \w   -112.00  13.00   1.00   10.00    --  -22.70 -60.00-120.00  125
  3  \w   -112.00  13.00   1.00   10.00    --  -22.70 -60.00 -30.00  125
  4  \w   -112.00  13.00   1.00   10.00    --  -22.70 -60.00  60.00  125
  5  \w   -112.00  13.00   1.00   10.00    --  -22.70 -60.00 -90.00  125
  6  \w    -58.00  67.00   1.00   10.00    --  -22.70  60.00-150.00  125
  7  \w    -58.00  67.00   1.00   10.00    --  -22.70  60.00-120.00  125
  8  \w    -57.00  66.00   1.00   10.00    --  -22.70  60.00 -60.00  123
  9  \w   -102.00  13.00   1.00   10.00    --  -22.70 -60.00   0.00  115
;
_diffrn_measurement_device 'four-circle diffractometer'
_diffrn_measurement_device_type 'XtaLAB AFC12 (RCD3): Kappa single'
_diffrn_measurement_method '\w scans'
_diffrn_orient_matrix_type 'CrysAlisPro convention (1999,Acta A55,543-557)'
_diffrn_orient_matrix_UB_11 -0.0015452000
_diffrn_orient_matrix_UB_12 -0.0342174000
_diffrn_orient_matrix_UB_13 -0.0015401000
_diffrn_orient_matrix_UB_21 -0.0601232000
_diffrn_orient_matrix_UB_22 0.0010449000
_diffrn_orient_matrix_UB_23 -0.0084217000
_diffrn_orient_matrix_UB_31 0.0107712000
_diffrn_orient_matrix_UB_32 0.0009283000
_diffrn_orient_matrix_UB_33 -0.0473339000
_diffrn_radiation_monochromator mirror
_diffrn_radiation_probe x-ray
_diffrn_radiation_type 'Mo K\a'
_diffrn_radiation_wavelength 0.71073
_diffrn_reflns_av_R_equivalents 0.0926
_diffrn_reflns_av_unetI/netI 0.0347
_diffrn_reflns_Laue_measured_fraction_full 0.999
_diffrn_reflns_Laue_measured_fraction_max 0.974
_diffrn_reflns_limit_h_max 17
_diffrn_reflns_limit_h_min -17
_diffrn_reflns_limit_k_max 31
_diffrn_reflns_limit_k_min -31
_diffrn_reflns_limit_l_max 21
_diffrn_reflns_limit_l_min -21
_diffrn_reflns_number 105333
_diffrn_reflns_point_group_measured_fraction_full 0.999
_diffrn_reflns_point_group_measured_fraction_max 0.974
_diffrn_reflns_theta_full 25.242
_diffrn_reflns_theta_max 32.457
_diffrn_reflns_theta_min 2.931
_diffrn_source 'Rotating-anode X-ray tube'
_diffrn_source_type 'Rigaku (Mo) X-ray Source'
_exptl_absorpt_coefficient_mu 1.327
_exptl_absorpt_correction_T_max 1.00000
_exptl_absorpt_correction_T_min 0.49688
_exptl_absorpt_correction_type multi-scan
_exptl_absorpt_process_details
;
CrysAlisPro 1.171.40.61a (Rigaku Oxford Diffraction, 2019)
Empirical absorption correction using spherical harmonics,
 implemented in SCALE3 ABSPACK scaling algorithm.
;
_exptl_crystal_colour colourless
_exptl_crystal_colour_primary colourless
_exptl_crystal_density_diffrn 1.646
_exptl_crystal_description irregular
_exptl_crystal_F_000 1766
_exptl_crystal_size_max 0.1
_exptl_crystal_size_mid 0.1
_exptl_crystal_size_min 0.06
_refine_diff_density_max 0.777
_refine_diff_density_min -0.326
_refine_diff_density_rms 0.085
_refine_ls_extinction_method none
_refine_ls_goodness_of_fit_ref 1.163
_refine_ls_hydrogen_treatment mixed
_refine_ls_matrix_type full
_refine_ls_number_parameters 271
_refine_ls_number_reflns 6229
_refine_ls_number_restraints 0
_refine_ls_restrained_S_all 1.163
_refine_ls_R_factor_all 0.0618
_refine_ls_R_factor_gt 0.0483
_refine_ls_shift/su_max 0.001
_refine_ls_shift/su_mean 0.000
_refine_ls_structure_factor_coef Fsqd
_refine_ls_weighting_details 'w=1/[\s^2^(Fo^2^)+(0.0375P)^2^+3.2252P] where P=(Fo^2^+2Fc^2^)/3'
_refine_ls_weighting_scheme calc
_refine_ls_wR_factor_gt 0.1001
_refine_ls_wR_factor_ref 0.1046
_reflns_Friedel_coverage 0.000
_reflns_number_gt 5374
_reflns_number_total 6229
_reflns_threshold_expression 'I > 2\s(I)'
_cod_data_source_file d1dt03339e2.cif
_cod_data_source_block gef3dppeotf
_cod_original_formula_sum 'C29 H26.60 Cl2.60 F7.40 Ge O5.10 P2 S1.70'
_cod_database_code 7708865
_shelx_shelxl_version_number 2017/1
_chemical_oxdiff_formula 'Ge F6 O3 P2 S C29 H42'
_shelx_space_group_comment
;
The symmetry employed for this shelxl refinement is uniquely defined
by the following loop, which should always be used as a source of
symmetry information in preference to the above space-group names.
They are only intended as comments.
;
_shelx_estimated_absorpt_t_max 0.925
_shelx_estimated_absorpt_t_min 0.879
_olex2_refinement_description
;
1. Uiso/Uaniso restraints and constraints
Uanis(Ge1) = Uanis(F6)
2. Others
 Sof(Cl2)=1-FVAR(1)
 Sof(Cl1)=FVAR(1)
 Fixed Sof: S1(0.85) O1(0.85) F4(0.85) F3(0.85) O3(0.85) F2(0.85) O2(0.85)
 C14(0.85) Cl3(0.15) Cl4(0.15) C16(0.15) H16A(0.15) H16B(0.15) F6(0.15)
3.a Secondary CH2 refined with riding coordinates:
 C13(H13A,H13B), C16(H16A,H16B)
3.b Aromatic/amide H refined with riding coordinates:
 C8(H8), C12(H12), C2(H2), C6(H6), C11(H11), C9(H9), C4(H4), C5(H5), C3(H3),
 C10(H10)
;
_olex2_submission_special_instructions 'No special instructions were received'
_oxdiff_exptl_absorpt_empirical_details
;
Empirical correction (ABSPACK) includes:
- Absorption correction using spherical harmonics
- Frame scaling
;
_oxdiff_exptl_absorpt_empirical_full_max 3.605
_oxdiff_exptl_absorpt_empirical_full_min 0.429

loop_
_space_group_symop_operation_xyz
'x, y, z'
'-x+1/2, -y+1/2, z'
'-x, y+1/2, -z+1/2'
'x+1/2, -y, -z+1/2'
'-x, -y, -z'
'x-1/2, y-1/2, -z'
'x, -y-1/2, z-1/2'
'-x-1/2, y, z-1/2'

loop_
_atom_site_label
_atom_site_type_symbol
_atom_site_fract_x
_atom_site_fract_y
_atom_site_fract_z
_atom_site_U_iso_or_equiv
_atom_site_adp_type
_atom_site_occupancy
_atom_site_site_symmetry_order
_atom_site_calc_flag
_atom_site_refinement_flags_posn
_atom_site_refinement_flags_adp
_atom_site_refinement_flags_occupancy
_atom_site_disorder_assembly
_atom_site_disorder_group
Ge1 Ge 0.750000 0.750000 0.45602(2) 0.01641(7) Uani 1 2 d S T P . .
P1 P 0.61194(4) 0.77024(2) 0.33621(3) 0.01394(9) Uani 1 1 d . . . . .
S1 S 0.68442(5) 0.61064(3) 0.52162(4) 0.01853(11) Uani 0.85 1 d . . P A 1
Cl2 Cl 0.3465(5) 0.7038(3) 0.62189(19) 0.0428(9) Uani 0.68(3) 1 d . . P . .
F1 F 0.85705(11) 0.73889(6) 0.53952(7) 0.0211(2) Uani 1 1 d . . . . .
O1 O 0.7159(8) 0.6588(3) 0.4473(5) 0.0179(7) Uani 0.85 1 d . . P A 1
F4 F 0.7841(2) 0.52671(10) 0.41593(15) 0.0369(5) Uani 0.85 1 d . . P A 1
F3 F 0.60409(19) 0.54426(9) 0.38613(15) 0.0447(5) Uani 0.85 1 d . . P A 1
O3 O 0.77309(16) 0.60108(8) 0.58686(12) 0.0256(4) Uani 0.85 1 d . . P A 1
F2 F 0.65288(17) 0.48765(8) 0.50235(13) 0.0412(4) Uani 0.85 1 d . . P A 1
O2 O 0.56894(17) 0.61866(10) 0.55331(13) 0.0310(4) Uani 0.85 1 d . . P A 1
C7 C 0.51210(16) 0.70500(9) 0.31621(13) 0.0172(3) Uani 1 1 d . . . . .
C8 C 0.43172(18) 0.69090(10) 0.38342(14) 0.0232(4) Uani 1 1 d . . . . .
H8 H 0.429845 0.715315 0.436300 0.028 Uiso 1 1 calc R U . . .
C1 C 0.53550(16) 0.84500(9) 0.35082(13) 0.0171(3) Uani 1 1 d . . . . .
C13 C 0.70443(16) 0.77714(9) 0.23778(12) 0.0163(3) Uani 1 1 d . . . . .
H13A H 0.658258 0.774374 0.183093 0.020 Uiso 1 1 calc R U . . .
H13B H 0.742644 0.818780 0.238259 0.020 Uiso 1 1 calc R U . . .
C12 C 0.51581(17) 0.66792(10) 0.23730(14) 0.0208(4) Uani 1 1 d . . . . .
H12 H 0.569089 0.677261 0.192056 0.025 Uiso 1 1 calc R U . . .
C2 C 0.49207(19) 0.86188(10) 0.43595(14) 0.0237(4) Uani 1 1 d . . . . .
H2 H 0.501079 0.834169 0.485026 0.028 Uiso 1 1 calc R U . . .
C6 C 0.52165(19) 0.88680(10) 0.27781(14) 0.0238(4) Uani 1 1 d . . . . .
H6 H 0.549761 0.875589 0.220910 0.029 Uiso 1 1 calc R U . . .
C11 C 0.4392(2) 0.61693(10) 0.22696(16) 0.0277(4) Uani 1 1 d . . . . .
H11 H 0.441924 0.591720 0.174848 0.033 Uiso 1 1 calc R U . . .
C9 C 0.3546(2) 0.64061(12) 0.37172(17) 0.0303(5) Uani 1 1 d . . . . .
H9 H 0.299938 0.631786 0.416164 0.036 Uiso 1 1 calc R U . . .
C4 C 0.42299(19) 0.96209(10) 0.37414(17) 0.0296(5) Uani 1 1 d . . . . .
H4 H 0.385821 1.001459 0.382001 0.036 Uiso 1 1 calc R U . . .
C5 C 0.4656(2) 0.94534(11) 0.29039(17) 0.0307(5) Uani 1 1 d . . . . .
H5 H 0.456874 0.973470 0.241757 0.037 Uiso 1 1 calc R U . . .
C3 C 0.4354(2) 0.92040(11) 0.44659(15) 0.0282(5) Uani 1 1 d . . . . .
H3 H 0.405508 0.931625 0.502922 0.034 Uiso 1 1 calc R U . . .
C15 C 0.250000 0.750000 0.6832(2) 0.0292(6) Uani 1 2 d S T P . .
C10 C 0.3588(2) 0.60335(11) 0.29353(17) 0.0311(5) Uani 1 1 d . . . . .
H10 H 0.307611 0.569242 0.285942 0.037 Uiso 1 1 calc R U . . .
C14 C 0.6816(3) 0.53817(12) 0.45146(18) 0.0254(5) Uani 0.85 1 d . . P A 1
Cl1 Cl 0.311(2) 0.6878(7) 0.6070(10) 0.060(3) Uani 0.32(3) 1 d . . P . .
H15 H 0.298(3) 0.7775(15) 0.721(2) 0.039(8) Uiso 1 1 d . . . . .
Cl3 Cl 0.6379(5) 0.5337(3) 0.5616(3) 0.0525(12) Uani 0.15 1 d . . P A -1
Cl4 Cl 0.7463(5) 0.5139(3) 0.3862(4) 0.0450(12) Uani 0.15 1 d . . P A -1
C16 C 0.6133(17) 0.5288(11) 0.4434(18) 0.047(5) Uani 0.15 1 d . . P A -1
H16A H 0.580065 0.568957 0.421873 0.056 Uiso 0.15 1 calc R U P A -1
H16B H 0.559369 0.494256 0.430588 0.056 Uiso 0.15 1 calc R U P A -1
F6 F 0.718(4) 0.6544(18) 0.454(3) 0.01641(7) Uani 0.15 1 d . . P A -1

loop_
_atom_site_aniso_label
_atom_site_aniso_U_11
_atom_site_aniso_U_22
_atom_site_aniso_U_33
_atom_site_aniso_U_23
_atom_site_aniso_U_13
_atom_site_aniso_U_12
Ge1 0.01805(13) 0.02225(14) 0.00892(12) 0.000 0.000 0.00573(11)
P1 0.0154(2) 0.0156(2) 0.01078(19) 0.00086(15) -0.00073(16) 0.00053(16)
S1 0.0231(3) 0.0174(2) 0.0151(2) 0.00344(19) 0.0011(2) 0.0012(2)
Cl2 0.0443(14) 0.0538(15) 0.0303(7) -0.0068(6) 0.0063(8) 0.0157(9)
F1 0.0243(6) 0.0262(6) 0.0129(5) -0.0026(4) -0.0048(4) 0.0078(5)
O1 0.0238(10) 0.0140(13) 0.0158(19) 0.0051(9) 0.0026(12) 0.0001(10)
F4 0.0426(13) 0.0272(10) 0.0407(12) -0.0070(9) 0.0065(10) 0.0054(9)
F3 0.0605(13) 0.0301(9) 0.0436(11) -0.0061(8) -0.0311(10) 0.0008(8)
O3 0.0342(10) 0.0221(8) 0.0205(8) 0.0040(6) -0.0076(7) 0.0016(7)
F2 0.0569(12) 0.0185(8) 0.0484(11) 0.0086(7) -0.0011(9) -0.0083(8)
O2 0.0305(10) 0.0329(10) 0.0296(9) 0.0086(8) 0.0136(8) 0.0031(8)
C7 0.0164(8) 0.0175(8) 0.0176(8) 0.0021(6) -0.0026(7) -0.0009(6)
C8 0.0238(10) 0.0248(10) 0.0210(9) 0.0020(7) 0.0009(8) -0.0029(8)
C1 0.0157(8) 0.0165(8) 0.0192(8) 0.0011(7) -0.0030(7) 0.0008(6)
C13 0.0186(9) 0.0209(9) 0.0096(7) 0.0015(6) -0.0003(6) -0.0020(7)
C12 0.0196(9) 0.0216(9) 0.0211(9) -0.0034(7) -0.0019(7) 0.0003(7)
C2 0.0250(10) 0.0254(10) 0.0206(9) -0.0003(8) -0.0027(8) 0.0063(8)
C6 0.0253(10) 0.0245(10) 0.0217(9) 0.0060(8) -0.0014(8) 0.0034(8)
C11 0.0276(11) 0.0229(10) 0.0326(11) -0.0073(8) -0.0060(9) -0.0021(8)
C9 0.0257(10) 0.0316(11) 0.0336(11) 0.0057(9) 0.0037(9) -0.0080(9)
C4 0.0238(10) 0.0195(9) 0.0455(13) -0.0024(9) -0.0067(9) 0.0060(8)
C5 0.0316(11) 0.0234(10) 0.0370(12) 0.0099(9) -0.0055(10) 0.0046(9)
C3 0.0266(10) 0.0284(11) 0.0294(11) -0.0074(8) -0.0033(9) 0.0099(9)
C15 0.0250(14) 0.0375(17) 0.0252(14) 0.000 0.000 0.0001(13)
C10 0.0252(10) 0.0241(10) 0.0438(13) 0.0024(9) -0.0053(10) -0.0085(8)
C14 0.0321(15) 0.0175(11) 0.0267(12) 0.0025(9) -0.0039(11) 0.0006(10)
Cl1 0.072(6) 0.066(3) 0.042(3) -0.004(3) 0.026(4) 0.015(4)
Cl3 0.061(3) 0.057(3) 0.039(2) 0.015(2) 0.007(2) 0.001(2)
Cl4 0.036(3) 0.047(3) 0.052(3) -0.011(2) 0.007(2) 0.009(2)
C16 0.021(9) 0.045(11) 0.074(16) -0.025(11) -0.002(10) -0.004(8)
F6 0.01805(13) 0.02225(14) 0.00892(12) 0.000 0.000 0.00573(11)

loop_
_atom_type_symbol
_atom_type_description
_atom_type_scat_dispersion_real
_atom_type_scat_dispersion_imag
_atom_type_scat_source
C C 0.0033 0.0016 'International Tables Vol C Tables 4.2.6.8 and 6.1.1.4'
H H 0.0000 0.0000 'International Tables Vol C Tables 4.2.6.8 and 6.1.1.4'
Cl Cl 0.1484 0.1585 'International Tables Vol C Tables 4.2.6.8 and 6.1.1.4'
F F 0.0171 0.0103 'International Tables Vol C Tables 4.2.6.8 and 6.1.1.4'
Ge Ge 0.1547 1.8001 'International Tables Vol C Tables 4.2.6.8 and 6.1.1.4'
O O 0.0106 0.0060 'International Tables Vol C Tables 4.2.6.8 and 6.1.1.4'
P P 0.1023 0.0942 'International Tables Vol C Tables 4.2.6.8 and 6.1.1.4'
S S 0.1246 0.1234 'International Tables Vol C Tables 4.2.6.8 and 6.1.1.4'

loop_
_geom_angle_atom_site_label_1
_geom_angle_atom_site_label_2
_geom_angle_atom_site_label_3
_geom_angle
_geom_angle_site_symmetry_1
_geom_angle_site_symmetry_3
_geom_angle_publ_flag
P1 Ge1 P1 86.25(2) 2_665 . ?
F1 Ge1 P1 176.10(4) . . ?
F1 Ge1 P1 91.23(4) . 2_665 ?
F1 Ge1 P1 176.10(4) 2_665 2_665 ?
F1 Ge1 P1 91.23(4) 2_665 . ?
F1 Ge1 F1 91.43(8) 2_665 . ?
F1 Ge1 O1 93.6(3) . . ?
F1 Ge1 O1 93.6(3) 2_665 2_665 ?
F1 Ge1 O1 91.7(3) . 2_665 ?
F1 Ge1 O1 91.7(3) 2_665 . ?
F1 Ge1 F6 90.6(12) . . ?
F1 Ge1 F6 90.4(12) 2_665 . ?
O1 Ge1 P1 85.3(3) . 2_665 ?
O1 Ge1 P1 85.3(3) 2_665 . ?
O1 Ge1 P1 89.2(3) . . ?
O1 Ge1 P1 89.2(3) 2_665 2_665 ?
O1 Ge1 O1 172.3(5) 2_665 . ?
O1 Ge1 F6 175.3(10) 2_665 . ?
O1 Ge1 F6 3.4(14) . . ?
F6 Ge1 P1 86.7(12) . 2_665 ?
F6 Ge1 P1 92.3(12) . . ?
C7 P1 Ge1 114.46(6) . . ?
C7 P1 C13 107.96(9) . . ?
C1 P1 Ge1 112.82(6) . . ?
C1 P1 C7 110.40(9) . . ?
C1 P1 C13 108.68(9) . . ?
C13 P1 Ge1 101.95(6) . . ?
O1 S1 C14 97.8(4) . . ?
O1 S1 Cl3 153.4(4) . . ?
O1 S1 C16 102.4(8) . . ?
O3 S1 O1 113.8(4) . . ?
O3 S1 O2 118.22(12) . . ?
O3 S1 C14 106.40(12) . . ?
O3 S1 Cl3 82.6(2) . . ?
O3 S1 C16 121.1(7) . . ?
O2 S1 O1 112.5(4) . . ?
O2 S1 C14 105.34(14) . . ?
O2 S1 Cl3 73.3(2) . . ?
O2 S1 C16 84.9(5) . . ?
C14 S1 C16 20.9(5) . . ?
Cl3 S1 C14 56.37(19) . . ?
Cl3 S1 C16 51.3(7) . . ?
F6 S1 O1 2(2) . . ?
F6 S1 O3 111.6(19) . . ?
F6 S1 O2 114.7(18) . . ?
F6 S1 C14 97.8(18) . . ?
F6 S1 Cl3 153.9(18) . . ?
F6 S1 C16 103(2) . . ?
Cl1 Cl2 C15 92.9(7) . . ?
S1 O1 Ge1 129.7(6) . . ?
Cl4 F4 C14 75.1(6) . . ?
C14 F3 Cl4 48.0(3) . . ?
C16 F3 C14 37.8(13) . . ?
C16 F3 Cl4 76.4(13) . . ?
S1 O3 Cl3 56.03(15) . . ?
C14 F2 Cl4 37.5(2) . . ?
Cl3 F2 C14 80.6(3) . . ?
Cl3 F2 Cl4 115.2(3) . . ?
C16 F2 C14 36.4(9) . . ?
C16 F2 Cl3 85.5(9) . . ?
C16 F2 Cl4 57.8(9) . . ?
S1 O2 Cl3 61.82(18) . . ?
C8 C7 P1 118.08(15) . . ?
C8 C7 C12 119.95(18) . . ?
C12 C7 P1 121.94(15) . . ?
C7 C8 H8 119.9 . . ?
C9 C8 C7 120.1(2) . . ?
C9 C8 H8 119.9 . . ?
C2 C1 P1 120.08(14) . . ?
C6 C1 P1 120.03(15) . . ?
C6 C1 C2 119.88(18) . . ?
P1 C13 H13A 109.6 . . ?
P1 C13 H13B 109.6 . . ?
C13 C13 P1 110.38(10) 2_665 . ?
C13 C13 H13A 109.6 2_665 . ?
C13 C13 H13B 109.6 2_665 . ?
H13A C13 H13B 108.1 . . ?
C7 C12 H12 120.3 . . ?
C11 C12 C7 119.38(19) . . ?
C11 C12 H12 120.3 . . ?
C1 C2 H2 120.3 . . ?
C3 C2 C1 119.41(19) . . ?
C3 C2 H2 120.3 . . ?
C1 C6 H6 120.2 . . ?
C5 C6 C1 119.6(2) . . ?
C5 C6 H6 120.2 . . ?
C12 C11 H11 119.7 . . ?
C10 C11 C12 120.5(2) . . ?
C10 C11 H11 119.7 . . ?
C8 C9 H9 120.0 . . ?
C8 C9 C10 119.9(2) . . ?
C10 C9 H9 120.0 . . ?
C5 C4 H4 120.0 . . ?
C5 C4 C3 120.0(2) . . ?
C3 C4 H4 120.0 . . ?
C6 C5 H5 119.7 . . ?
C4 C5 C6 120.6(2) . . ?
C4 C5 H5 119.7 . . ?
C2 C3 H3 119.7 . . ?
C4 C3 C2 120.5(2) . . ?
C4 C3 H3 119.7 . . ?
Cl2 C15 Cl2 116.9(3) . 2_565 ?
Cl2 C15 Cl1 108.3(6) 2_565 . ?
Cl2 C15 Cl1 18.1(6) . . ?
Cl2 C15 Cl1 108.3(6) . 2_565 ?
Cl2 C15 Cl1 18.1(6) 2_565 2_565 ?
Cl2 C15 H15 104.5(18) . . ?
Cl2 C15 H15 110.2(18) . 2_565 ?
Cl2 C15 H15 104.5(18) 2_565 2_565 ?
Cl2 C15 H15 110.2(18) 2_565 . ?
Cl1 C15 Cl1 105.1(8) . 2_565 ?
Cl1 C15 H15 122(2) . . ?
Cl1 C15 H15 99.0(19) . 2_565 ?
Cl1 C15 H15 122(2) 2_565 2_565 ?
Cl1 C15 H15 99.0(19) 2_565 . ?
H15 C15 H15 111(4) . 2_565 ?
C11 C10 C9 120.0(2) . . ?
C11 C10 H10 120.0 . . ?
C9 C10 H10 120.0 . . ?
F4 C14 S1 110.9(2) . . ?
F4 C14 F3 109.8(2) . . ?
F4 C14 F2 107.9(2) . . ?
F4 C14 Cl3 129.5(3) . . ?
F3 C14 S1 110.29(18) . . ?
F3 C14 F2 108.4(3) . . ?
F3 C14 Cl3 119.8(3) . . ?
F2 C14 S1 109.40(18) . . ?
F2 C14 Cl3 49.1(2) . . ?
Cl3 C14 S1 60.6(2) . . ?
Cl4 C14 S1 135.8(4) . . ?
Cl4 C14 F4 29.6(2) . . ?
Cl4 C14 F3 83.7(3) . . ?
Cl4 C14 F2 104.7(4) . . ?
Cl4 C14 Cl3 147.5(4) . . ?
C16 C14 S1 107.0(14) . . ?
C16 C14 F4 140.0(15) . . ?
C16 C14 F3 42.6(19) . . ?
C16 C14 F2 69.9(19) . . ?
C16 C14 Cl3 80.8(18) . . ?
C16 C14 Cl4 110.6(15) . . ?
Cl2 Cl1 C15 68.9(9) . . ?
S1 Cl3 O3 41.41(13) . . ?
S1 Cl3 O2 44.91(14) . . ?
F2 Cl3 S1 113.1(3) . . ?
F2 Cl3 O3 119.9(4) . . ?
F2 Cl3 O2 132.6(4) . . ?
F2 Cl3 C14 50.4(2) . . ?
F2 Cl3 C16 47.2(7) . . ?
O2 Cl3 O3 73.7(2) . . ?
C14 Cl3 S1 63.01(19) . . ?
C14 Cl3 O3 85.0(2) . . ?
C14 Cl3 O2 90.7(2) . . ?
C14 Cl3 C16 27.3(6) . . ?
C16 Cl3 S1 76.9(8) . . ?
C16 Cl3 O3 109.1(7) . . ?
C16 Cl3 O2 85.6(7) . . ?
F4 Cl4 F3 117.9(7) . . ?
F4 Cl4 F2 84.7(7) . . ?
F4 Cl4 C14 75.3(6) . . ?
F4 Cl4 C16 100.8(10) . . ?
F3 Cl4 F2 67.1(2) . . ?
F3 Cl4 C16 29.7(9) . . ?
C14 Cl4 F3 48.2(2) . . ?
C14 Cl4 F2 37.8(2) . . ?
C14 Cl4 C16 25.6(7) . . ?
C16 Cl4 F2 38.1(9) . . ?
S1 C16 H16A 70.2 . . ?
S1 C16 H16B 155.3 . . ?
F3 C16 S1 105.0(17) . . ?
F3 C16 F2 153(2) . . ?
F3 C16 Cl3 156(2) . . ?
F3 C16 Cl4 74.0(14) . . ?
F3 C16 H16A 49.3 . . ?
F3 C16 H16B 90.2 . . ?
F2 C16 S1 91.3(12) . . ?
F2 C16 Cl3 47.3(9) . . ?
F2 C16 Cl4 84.2(11) . . ?
F2 C16 H16A 157.0 . . ?
F2 C16 H16B 82.7 . . ?
C14 C16 S1 52.1(11) . . ?
C14 C16 F3 100(2) . . ?
C14 C16 F2 73.7(19) . . ?
C14 C16 Cl3 71.9(17) . . ?
C14 C16 Cl4 43.8(11) . . ?
C14 C16 H16A 103.2 . . ?
C14 C16 H16B 145.3 . . ?
Cl3 C16 S1 51.8(6) . . ?
Cl3 C16 Cl4 109.7(12) . . ?
Cl3 C16 H16A 109.7 . . ?
Cl3 C16 H16B 109.7 . . ?
Cl4 C16 S1 93.3(9) . . ?
Cl4 C16 H16A 109.7 . . ?
Cl4 C16 H16B 109.7 . . ?
H16A C16 H16B 108.2 . . ?
S1 F6 Ge1 133(3) . . ?

loop_
_geom_bond_atom_site_label_1
_geom_bond_atom_site_label_2
_geom_bond_distance
_geom_bond_site_symmetry_2
_geom_bond_publ_flag
Ge1 P1 2.4217(5) . ?
Ge1 P1 2.4216(5) 2_665 ?
Ge1 F1 1.7641(11) 2_665 ?
Ge1 F1 1.7641(11) . ?
Ge1 O1 1.934(7) 2_665 ?
Ge1 O1 1.934(7) . ?
Ge1 F6 2.02(4) . ?
P1 C7 1.8042(19) . ?
P1 C1 1.7978(19) . ?
P1 C13 1.8111(18) . ?
S1 O1 1.528(6) . ?
S1 O3 1.4225(18) . ?
S1 O2 1.428(2) . ?
S1 C14 1.824(3) . ?
S1 Cl3 1.783(5) . ?
S1 C16 2.21(2) . ?
S1 F6 1.40(3) . ?
Cl2 C15 1.728(3) . ?
Cl2 Cl1 0.58(2) . ?
F4 C14 1.321(4) . ?
F4 Cl4 0.675(6) . ?
F3 C14 1.324(3) . ?
F3 Cl4 1.765(6) . ?
F3 C16 0.91(3) . ?
O3 Cl3 2.132(6) . ?
F2 C14 1.330(3) . ?
F2 Cl3 1.305(6) . ?
F2 Cl4 2.099(7) . ?
F2 C16 1.30(3) . ?
O2 Cl3 1.938(6) . ?
C7 C8 1.392(3) . ?
C7 C12 1.395(3) . ?
C8 H8 0.9300 . ?
C8 C9 1.384(3) . ?
C1 C2 1.398(3) . ?
C1 C6 1.391(3) . ?
C13 C13 1.544(4) 2_665 ?
C13 H13A 0.9700 . ?
C13 H13B 0.9700 . ?
C12 H12 0.9300 . ?
C12 C11 1.389(3) . ?
C2 H2 0.9300 . ?
C2 C3 1.388(3) . ?
C6 H6 0.9300 . ?
C6 C5 1.389(3) . ?
C11 H11 0.9300 . ?
C11 C10 1.383(3) . ?
C9 H9 0.9300 . ?
C9 C10 1.389(3) . ?
C4 H4 0.9300 . ?
C4 C5 1.375(3) . ?
C4 C3 1.382(3) . ?
C5 H5 0.9300 . ?
C3 H3 0.9300 . ?
C15 Cl1 1.849(11) . ?
C15 Cl1 1.849(11) 2_565 ?
C15 H15 0.97(3) 2_565 ?
C15 H15 0.97(3) . ?
C10 H10 0.9300 . ?
C14 Cl3 1.704(6) . ?
C14 Cl4 1.320(7) . ?
C14 C16 0.82(2) . ?
Cl3 C16 1.77(3) . ?
Cl4 C16 1.78(2) . ?
C16 H16A 0.9700 . ?
C16 H16B 0.9700 . ?

loop_
_geom_torsion_atom_site_label_1
_geom_torsion_atom_site_label_2
_geom_torsion_atom_site_label_3
_geom_torsion_atom_site_label_4
_geom_torsion
_geom_torsion_site_symmetry_1
_geom_torsion_site_symmetry_2
_geom_torsion_site_symmetry_3
_geom_torsion_site_symmetry_4
_geom_torsion_publ_flag
Ge1 P1 C7 C8 67.44(16) . . . . ?
Ge1 P1 C7 C12 -110.78(15) . . . . ?
Ge1 P1 C1 C2 -44.54(18) . . . . ?
Ge1 P1 C1 C6 134.07(15) . . . . ?
Ge1 P1 C13 C13 44.76(16) . . . 2_665 ?
P1 C7 C8 C9 -178.98(17) . . . . ?
P1 C7 C12 C11 177.88(16) . . . . ?
P1 C1 C2 C3 178.64(17) . . . . ?
P1 C1 C6 C5 -178.00(17) . . . . ?
S1 C14 Cl3 O3 -36.86(11) . . . . ?
S1 C14 Cl3 F2 -173.1(3) . . . . ?
S1 C14 Cl3 O2 36.73(14) . . . . ?
S1 C14 Cl3 C16 115.6(16) . . . . ?
S1 C14 Cl4 F4 39.3(9) . . . . ?
S1 C14 Cl4 F3 -112.8(4) . . . . ?
S1 C14 Cl4 F2 139.7(5) . . . . ?
S1 C14 Cl4 C16 -147(2) . . . . ?
S1 C14 C16 F3 101.7(15) . . . . ?
S1 C14 C16 F2 -104.9(7) . . . . ?
S1 C14 C16 Cl3 -55.3(8) . . . . ?
S1 C14 C16 Cl4 156.3(14) . . . . ?
S1 Cl3 C16 F3 -16(5) . . . . ?
S1 Cl3 C16 F2 139.8(8) . . . . ?
S1 Cl3 C16 C14 55.6(14) . . . . ?
S1 Cl3 C16 Cl4 78.3(10) . . . . ?
Cl2 C15 Cl1 Cl2 121.4(9) 2_565 . . . ?
O1 S1 O3 Cl3 -158.1(4) . . . . ?
O1 S1 O2 Cl3 152.4(4) . . . . ?
O1 S1 C14 F4 62.3(4) . . . . ?
O1 S1 C14 F3 -59.7(4) . . . . ?
O1 S1 C14 F2 -178.8(4) . . . . ?
O1 S1 C14 Cl3 -173.3(4) . . . . ?
O1 S1 C14 Cl4 42.7(6) . . . . ?
O1 S1 C14 C16 -105(2) . . . . ?
O1 S1 Cl3 O3 130.4(9) . . . . ?
O1 S1 Cl3 F2 20.8(11) . . . . ?
O1 S1 Cl3 O2 -107.1(9) . . . . ?
O1 S1 Cl3 C14 15.0(10) . . . . ?
O1 S1 Cl3 C16 -10.1(12) . . . . ?
O1 S1 F6 Ge1 92(52) . . . . ?
F4 C14 Cl3 S1 93.8(3) . . . . ?
F4 C14 Cl3 O3 57.0(4) . . . . ?
F4 C14 Cl3 F2 -79.3(4) . . . . ?
F4 C14 Cl3 O2 130.5(3) . . . . ?
F4 C14 Cl3 C16 -150.6(17) . . . . ?
F4 C14 Cl4 F3 -152.1(7) . . . . ?
F4 C14 Cl4 F2 100.5(7) . . . . ?
F4 C14 Cl4 C16 174(2) . . . . ?
F4 C14 C16 S1 -161(3) . . . . ?
F4 C14 C16 F3 -59(3) . . . . ?
F4 C14 C16 F2 94(2) . . . . ?
F4 C14 C16 Cl3 144(2) . . . . ?
F4 C14 C16 Cl4 -4.5(16) . . . . ?
F4 Cl4 C16 S1 24.3(12) . . . . ?
F4 Cl4 C16 F3 129.0(13) . . . . ?
F4 Cl4 C16 F2 -66.7(11) . . . . ?
F4 Cl4 C16 C14 6(2) . . . . ?
F4 Cl4 C16 Cl3 -26.2(15) . . . . ?
F3 C14 Cl3 S1 -97.8(3) . . . . ?
F3 C14 Cl3 O3 -134.7(2) . . . . ?
F3 C14 Cl3 F2 89.1(3) . . . . ?
F3 C14 Cl3 O2 -61.1(3) . . . . ?
F3 C14 Cl3 C16 17.8(16) . . . . ?
F3 C14 Cl4 F4 152.1(7) . . . . ?
F3 C14 Cl4 F2 -107.4(3) . . . . ?
F3 C14 Cl4 C16 -34(2) . . . . ?
F3 C14 C16 S1 -101.7(15) . . . . ?
F3 C14 C16 F2 153.4(19) . . . . ?
F3 C14 C16 Cl3 -157.0(18) . . . . ?
F3 C14 C16 Cl4 55(2) . . . . ?
F3 Cl4 C16 S1 -104.7(16) . . . . ?
F3 Cl4 C16 F2 164.3(19) . . . . ?
F3 Cl4 C16 C14 -123(3) . . . . ?
F3 Cl4 C16 Cl3 -155(2) . . . . ?
O3 S1 O1 Ge1 -63.4(8) . . . . ?
O3 S1 O2 Cl3 -71.7(2) . . . . ?
O3 S1 C14 F4 -55.5(2) . . . . ?
O3 S1 C14 F3 -177.4(2) . . . . ?
O3 S1 C14 F2 63.5(2) . . . . ?
O3 S1 C14 Cl3 69.0(3) . . . . ?
O3 S1 C14 Cl4 -75.0(5) . . . . ?
O3 S1 C14 C16 138(2) . . . . ?
O3 S1 Cl3 F2 -109.6(4) . . . . ?
O3 S1 Cl3 O2 122.49(14) . . . . ?
O3 S1 Cl3 C14 -115.4(2) . . . . ?
O3 S1 Cl3 C16 -140.6(7) . . . . ?
O3 S1 F6 Ge1 -68(4) . . . . ?
O3 Cl3 C16 S1 -26.4(4) . . . . ?
O3 Cl3 C16 F3 -43(5) . . . . ?
O3 Cl3 C16 F2 113.4(7) . . . . ?
O3 Cl3 C16 C14 29.2(17) . . . . ?
O3 Cl3 C16 Cl4 51.9(13) . . . . ?
F2 C14 Cl3 S1 173.1(3) . . . . ?
F2 C14 Cl3 O3 136.2(3) . . . . ?
F2 C14 Cl3 O2 -150.2(4) . . . . ?
F2 C14 Cl3 C16 -71.3(16) . . . . ?
F2 C14 Cl4 F4 -100.5(7) . . . . ?
F2 C14 Cl4 F3 107.4(3) . . . . ?
F2 C14 Cl4 C16 74(2) . . . . ?
F2 C14 C16 S1 104.9(7) . . . . ?
F2 C14 C16 F3 -153.4(19) . . . . ?
F2 C14 C16 Cl3 49.7(5) . . . . ?
F2 C14 C16 Cl4 -98.7(10) . . . . ?
F2 Cl3 C16 S1 -139.8(8) . . . . ?
F2 Cl3 C16 F3 -156(5) . . . . ?
F2 Cl3 C16 C14 -84.2(15) . . . . ?
F2 Cl3 C16 Cl4 -61.5(10) . . . . ?
F2 Cl4 C16 S1 91.0(12) . . . . ?
F2 Cl4 C16 F3 -164.3(19) . . . . ?
F2 Cl4 C16 C14 72.4(19) . . . . ?
F2 Cl4 C16 Cl3 40.5(9) . . . . ?
O2 S1 O1 Ge1 74.6(7) . . . . ?
O2 S1 O3 Cl3 66.5(2) . . . . ?
O2 S1 C14 F4 178.26(18) . . . . ?
O2 S1 C14 F3 56.4(2) . . . . ?
O2 S1 C14 F2 -62.8(2) . . . . ?
O2 S1 C14 Cl3 -57.3(3) . . . . ?
O2 S1 C14 Cl4 158.7(5) . . . . ?
O2 S1 C14 C16 11(2) . . . . ?
O2 S1 Cl3 O3 -122.49(14) . . . . ?
O2 S1 Cl3 F2 127.9(4) . . . . ?
O2 S1 Cl3 C14 122.1(2) . . . . ?
O2 S1 Cl3 C16 96.9(7) . . . . ?
O2 S1 F6 Ge1 70(4) . . . . ?
O2 Cl3 C16 S1 44.66(18) . . . . ?
O2 Cl3 C16 F3 28(5) . . . . ?
O2 Cl3 C16 F2 -175.5(8) . . . . ?
O2 Cl3 C16 C14 100.3(14) . . . . ?
O2 Cl3 C16 Cl4 122.9(11) . . . . ?
C7 P1 C1 C2 84.94(18) . . . . ?
C7 P1 C1 C6 -96.46(18) . . . . ?
C7 P1 C13 C13 -76.14(16) . . . 2_665 ?
C7 C8 C9 C10 1.3(3) . . . . ?
C7 C12 C11 C10 0.8(3) . . . . ?
C8 C7 C12 C11 -0.3(3) . . . . ?
C8 C9 C10 C11 -0.8(4) . . . . ?
C1 P1 C7 C8 -61.15(17) . . . . ?
C1 P1 C7 C12 120.63(17) . . . . ?
C1 P1 C13 C13 164.10(15) . . . 2_665 ?
C1 C2 C3 C4 -0.8(3) . . . . ?
C1 C6 C5 C4 -0.5(3) . . . . ?
C13 P1 C7 C8 -179.82(15) . . . . ?
C13 P1 C7 C12 1.96(19) . . . . ?
C13 P1 C1 C2 -156.84(16) . . . . ?
C13 P1 C1 C6 21.77(19) . . . . ?
C12 C7 C8 C9 -0.7(3) . . . . ?
C12 C11 C10 C9 -0.3(4) . . . . ?
C2 C1 C6 C5 0.6(3) . . . . ?
C6 C1 C2 C3 0.0(3) . . . . ?
C5 C4 C3 C2 0.9(4) . . . . ?
C3 C4 C5 C6 -0.2(4) . . . . ?
C14 S1 O1 Ge1 -175.2(6) . . . . ?
C14 S1 O3 Cl3 -51.6(2) . . . . ?
C14 S1 O2 Cl3 47.0(2) . . . . ?
C14 S1 Cl3 O3 115.4(2) . . . . ?
C14 S1 Cl3 F2 5.8(3) . . . . ?
C14 S1 Cl3 O2 -122.1(2) . . . . ?
C14 S1 Cl3 C16 -25.2(7) . . . . ?
C14 S1 F6 Ge1 -179(3) . . . . ?
C14 F4 Cl4 F3 23.3(5) . . . . ?
C14 F4 Cl4 F2 -37.26(15) . . . . ?
C14 F4 Cl4 C16 -2.6(9) . . . . ?
C14 F3 Cl4 F4 -30.8(8) . . . . ?
C14 F3 Cl4 F2 39.4(2) . . . . ?
C14 F3 Cl4 C16 29.0(13) . . . . ?
C14 F3 C16 S1 53.1(13) . . . . ?
C14 F3 C16 F2 -73(4) . . . . ?
C14 F3 C16 Cl3 66(4) . . . . ?
C14 F3 C16 Cl4 -36.0(14) . . . . ?
C14 F2 Cl3 S1 -6.7(3) . . . . ?
C14 F2 Cl3 O3 -52.6(3) . . . . ?
C14 F2 Cl3 O2 42.4(5) . . . . ?
C14 F2 Cl3 C16 36.4(9) . . . . ?
C14 F2 C16 S1 -49.7(10) . . . . ?
C14 F2 C16 F3 79(5) . . . . ?
C14 F2 C16 Cl3 -80.2(12) . . . . ?
C14 F2 C16 Cl4 43.5(10) . . . . ?
C14 Cl3 C16 S1 -55.6(13) . . . . ?
C14 Cl3 C16 F3 -72(5) . . . . ?
C14 Cl3 C16 F2 84.2(15) . . . . ?
C14 Cl3 C16 Cl4 22.7(7) . . . . ?
C14 Cl4 C16 S1 18.5(11) . . . . ?
C14 Cl4 C16 F3 123(3) . . . . ?
C14 Cl4 C16 F2 -72.4(19) . . . . ?
C14 Cl4 C16 Cl3 -31.9(11) . . . . ?
Cl1 Cl2 C15 Cl2 -65.3(9) . . . 2_565 ?
Cl1 Cl2 C15 Cl1 -82.7(9) . . . 2_565 ?
Cl1 C15 Cl1 Cl2 102.8(8) 2_565 . . . ?
Cl3 S1 O1 Ge1 172.2(4) . . . . ?
Cl3 S1 C14 F4 -124.5(3) . . . . ?
Cl3 S1 C14 F3 113.6(3) . . . . ?
Cl3 S1 C14 F2 -5.5(3) . . . . ?
Cl3 S1 C14 Cl4 -144.0(6) . . . . ?
Cl3 S1 C14 C16 69(2) . . . . ?
Cl3 S1 F6 Ge1 172.5(7) . . . . ?
Cl3 F2 C14 S1 6.4(3) . . . . ?
Cl3 F2 C14 F4 127.2(3) . . . . ?
Cl3 F2 C14 F3 -113.9(3) . . . . ?
Cl3 F2 C14 Cl4 157.9(4) . . . . ?
Cl3 F2 C14 C16 -95.2(15) . . . . ?
Cl3 F2 C16 S1 30.5(6) . . . . ?
Cl3 F2 C16 F3 159(5) . . . . ?
Cl3 F2 C16 C14 80.2(12) . . . . ?
Cl3 F2 C16 Cl4 123.7(7) . . . . ?
Cl3 C14 Cl4 F4 -68.5(10) . . . . ?
Cl3 C14 Cl4 F3 139.4(7) . . . . ?
Cl3 C14 Cl4 F2 32.0(6) . . . . ?
Cl3 C14 Cl4 C16 106(2) . . . . ?
Cl3 C14 C16 S1 55.3(8) . . . . ?
Cl3 C14 C16 F3 157.0(18) . . . . ?
Cl3 C14 C16 F2 -49.7(5) . . . . ?
Cl3 C14 C16 Cl4 -148.4(7) . . . . ?
Cl4 F4 C14 S1 -151.8(7) . . . . ?
Cl4 F4 C14 F3 -29.6(7) . . . . ?
Cl4 F4 C14 F2 88.4(7) . . . . ?
Cl4 F4 C14 Cl3 139.7(7) . . . . ?
Cl4 F4 C14 C16 9(3) . . . . ?
Cl4 F3 C14 S1 136.8(4) . . . . ?
Cl4 F3 C14 F4 14.2(3) . . . . ?
Cl4 F3 C14 F2 -103.5(4) . . . . ?
Cl4 F3 C14 Cl3 -156.3(5) . . . . ?
Cl4 F3 C14 C16 -130(2) . . . . ?
Cl4 F3 C16 S1 89.1(10) . . . . ?
Cl4 F3 C16 F2 -37(4) . . . . ?
Cl4 F3 C16 C14 36.0(14) . . . . ?
Cl4 F3 C16 Cl3 102(5) . . . . ?
Cl4 F2 C14 S1 -151.5(4) . . . . ?
Cl4 F2 C14 F4 -30.7(3) . . . . ?
Cl4 F2 C14 F3 88.2(4) . . . . ?
Cl4 F2 C14 Cl3 -157.9(4) . . . . ?
Cl4 F2 C14 C16 106.9(15) . . . . ?
Cl4 F2 Cl3 S1 8.0(5) . . . . ?
Cl4 F2 Cl3 O3 -38.0(5) . . . . ?
Cl4 F2 Cl3 O2 57.1(6) . . . . ?
Cl4 F2 Cl3 C14 14.7(3) . . . . ?
Cl4 F2 Cl3 C16 51.1(9) . . . . ?
Cl4 F2 C16 S1 -93.2(8) . . . . ?
Cl4 F2 C16 F3 35(4) . . . . ?
Cl4 F2 C16 C14 -43.5(10) . . . . ?
Cl4 F2 C16 Cl3 -123.7(7) . . . . ?
Cl4 C14 Cl3 S1 130.4(7) . . . . ?
Cl4 C14 Cl3 O3 93.5(7) . . . . ?
Cl4 C14 Cl3 F2 -42.7(8) . . . . ?
Cl4 C14 Cl3 O2 167.1(7) . . . . ?
Cl4 C14 Cl3 C16 -114.0(18) . . . . ?
Cl4 C14 C16 S1 -156.3(14) . . . . ?
Cl4 C14 C16 F3 -55(2) . . . . ?
Cl4 C14 C16 F2 98.7(10) . . . . ?
Cl4 C14 C16 Cl3 148.4(7) . . . . ?
C16 S1 O1 Ge1 164.1(8) . . . . ?
C16 S1 O3 Cl3 -35.4(7) . . . . ?
C16 S1 O2 Cl3 51.0(7) . . . . ?
C16 S1 C14 F4 167(2) . . . . ?
C16 S1 C14 F3 45(2) . . . . ?
C16 S1 C14 F2 -74(2) . . . . ?
C16 S1 C14 Cl3 -69(2) . . . . ?
C16 S1 C14 Cl4 147(2) . . . . ?
C16 S1 Cl3 O3 140.6(7) . . . . ?
C16 S1 Cl3 F2 31.0(7) . . . . ?
C16 S1 Cl3 O2 -96.9(7) . . . . ?
C16 S1 Cl3 C14 25.2(7) . . . . ?
C16 S1 F6 Ge1 160(3) . . . . ?
C16 F3 C14 S1 -93(2) . . . . ?
C16 F3 C14 F4 144(2) . . . . ?
C16 F3 C14 F2 26(2) . . . . ?
C16 F3 C14 Cl3 -26(2) . . . . ?
C16 F3 C14 Cl4 130(2) . . . . ?
C16 F3 Cl4 F4 -59.8(16) . . . . ?
C16 F3 Cl4 F2 10.4(13) . . . . ?
C16 F3 Cl4 C14 -29.0(13) . . . . ?
C16 F2 C14 S1 101.6(15) . . . . ?
C16 F2 C14 F4 -137.6(15) . . . . ?
C16 F2 C14 F3 -18.7(15) . . . . ?
C16 F2 C14 Cl3 95.2(15) . . . . ?
C16 F2 C14 Cl4 -106.9(15) . . . . ?
C16 F2 Cl3 S1 -43.1(10) . . . . ?
C16 F2 Cl3 O3 -89.0(10) . . . . ?
C16 F2 Cl3 O2 6.0(10) . . . . ?
C16 F2 Cl3 C14 -36.4(9) . . . . ?
C16 C14 Cl3 S1 -115.6(16) . . . . ?
C16 C14 Cl3 O3 -152.5(16) . . . . ?
C16 C14 Cl3 F2 71.3(16) . . . . ?
C16 C14 Cl3 O2 -78.9(16) . . . . ?
C16 C14 Cl4 F4 -174(2) . . . . ?
C16 C14 Cl4 F3 34(2) . . . . ?
C16 C14 Cl4 F2 -74(2) . . . . ?
F6 S1 O1 Ge1 -84(52) . . . . ?
F6 S1 O3 Cl3 -157.2(19) . . . . ?
F6 S1 O2 Cl3 153(2) . . . . ?
F6 S1 C14 F4 59.9(19) . . . . ?
F6 S1 C14 F3 -62.0(19) . . . . ?
F6 S1 C14 F2 178.8(19) . . . . ?
F6 S1 C14 Cl3 -175.6(19) . . . . ?
F6 S1 C14 Cl4 40(2) . . . . ?
F6 S1 C14 C16 -107(3) . . . . ?
F6 S1 Cl3 O3 125(4) . . . . ?
F6 S1 Cl3 F2 16(4) . . . . ?
F6 S1 Cl3 O2 -112(4) . . . . ?
F6 S1 Cl3 C14 10(4) . . . . ?
F6 S1 Cl3 C16 -15(4) . . . . ?
